data_1515783
loop_
_publ_author_name
'Yurkerwich, Kevin'
'Buccella, Daniela'
'Melnick, Jonathan G.'
'Parkin, Gerard'

_publ_section_title
;
 Tris(2-mercapto-1-tert-butylimidazolyl)hydroborato gallium derivatives:
 synthesis of di- and trigallium compounds in a sulfur-rich coordination
 environment
;
_journal_issue 2
_journal_name_full 'Chemical Science'
_journal_page_first 210
_journal_paper_doi 10.1039/c0sc00145g
_journal_volume 1
_journal_year 2010
_chemical_formula_sum 'C27 H40 B Ga I2 N6 S3'
_chemical_formula_weight 879.16
_chemical_name_systematic
;
?
;
_space_group_IT_number 14
_symmetry_cell_setting monoclinic
_symmetry_space_group_name_Hall '-P 2yn'
_symmetry_space_group_name_H-M 'P 1 21/n 1'
_atom_sites_solution_hydrogens geom
_atom_sites_solution_primary direct
_atom_sites_solution_secondary difmap
_audit_creation_method SHELXL-97
_cell_angle_alpha 90.00
_cell_angle_beta 91.4430(10)
_cell_angle_gamma 90.00
_cell_formula_units_Z 4
_cell_length_a 11.6794(5)
_cell_length_b 16.3820(7)
_cell_length_c 19.2080(8)
_cell_measurement_reflns_used 7143
_cell_measurement_temperature 243(2)
_cell_measurement_theta_max 26.51
_cell_measurement_theta_min 2.37
_cell_volume 3673.9(3)
_computing_cell_refinement 'Bruker SMART'
_computing_data_collection 'Bruker SMART'
_computing_data_reduction 'Bruker SAINT'
_computing_molecular_graphics 'Bruker SHELXTL'
_computing_publication_material 'Bruker SHELXTL'
_computing_structure_refinement 'SHELXL-97 (Sheldrick, 2008)'
_computing_structure_solution 'SHELXS-97 (Sheldrick, 2008)'
_diffrn_ambient_temperature 243(2)
_diffrn_measured_fraction_theta_full 0.996
_diffrn_measured_fraction_theta_max 0.996
_diffrn_measurement_device_type 'CCD area detector'
_diffrn_measurement_method 'phi and omega scans'
_diffrn_radiation_monochromator graphite
_diffrn_radiation_source 'fine-focus sealed tube'
_diffrn_radiation_type MoK\a
_diffrn_radiation_wavelength 0.71073
_diffrn_reflns_av_R_equivalents 0.0375
_diffrn_reflns_av_sigmaI/netI 0.0445
_diffrn_reflns_limit_h_max 14
_diffrn_reflns_limit_h_min -9
_diffrn_reflns_limit_k_max 20
_diffrn_reflns_limit_k_min -20
_diffrn_reflns_limit_l_max 24
_diffrn_reflns_limit_l_min -17
_diffrn_reflns_number 24641
_diffrn_reflns_theta_full 26.73
_diffrn_reflns_theta_max 26.73
_diffrn_reflns_theta_min 1.63
_exptl_absorpt_coefficient_mu 2.626
_exptl_absorpt_correction_T_max 0.7792
_exptl_absorpt_correction_T_min 0.5064
_exptl_absorpt_correction_type empirical
_exptl_absorpt_process_details sadabs
_exptl_crystal_colour COLORLESS
_exptl_crystal_density_diffrn 1.589
_exptl_crystal_density_method 'not measured'
_exptl_crystal_description BLOCK
_exptl_crystal_F_000 1736
_exptl_crystal_size_max 0.30
_exptl_crystal_size_mid 0.30
_exptl_crystal_size_min 0.10
_refine_diff_density_max 0.789
_refine_diff_density_min -0.900
_refine_diff_density_rms 0.082
_refine_ls_extinction_method none
_refine_ls_goodness_of_fit_ref 1.015
_refine_ls_hydrogen_treatment mixed
_refine_ls_matrix_type full
_refine_ls_number_parameters 395
_refine_ls_number_reflns 7759
_refine_ls_number_restraints 72
_refine_ls_restrained_S_all 1.011
_refine_ls_R_factor_all 0.0686
_refine_ls_R_factor_gt 0.0371
_refine_ls_shift/su_max 0.002
_refine_ls_shift/su_mean 0.000
_refine_ls_structure_factor_coef Fsqd
_refine_ls_weighting_details 'calc w=1/[\s^2^(Fo^2^)+(0.0317P)^2^+3.0913P] where P=(Fo^2^+2Fc^2^)/3'
_refine_ls_weighting_scheme calc
_refine_ls_wR_factor_gt 0.0758
_refine_ls_wR_factor_ref 0.0857
_reflns_number_gt 5281
_reflns_number_total 7759
_reflns_threshold_expression >2sigma(I)
_cod_data_source_file c0sc00145g.txt
_cod_data_source_block tmgais10
_cod_depositor_comments
;
The following automatic conversions were performed:

'_symmetry_cell_setting' value 'Monoclinic' changed to 'monoclinic'
according to
/usr/data/users/saulius/automatic-downloads/retrospective/RSC/lib/dictionaries/cif_core.dic
dictionary named 'cif_core.dic' version 2.4.2 from
2011-04-26.

'_exptl_absorpt_correction_type' value 'EMPIRICAL'
changed to 'empirical' according to
/usr/data/users/saulius/automatic-downloads/retrospective/RSC/lib/dictionaries/cif_core.dic
dictionary named 'cif_core.dic' version 2.4.2 from 2011-04-26.

Automatic conversion script
Id: cif_fix_values 2281 2013-09-26 08:29:07Z andrius 
;
_cod_original_sg_symbol_H-M P2(1)/n
_cod_database_code 1515783

loop_
_symmetry_equiv_pos_as_xyz
'x, y, z'
'-x+1/2, y+1/2, -z+1/2'
'-x, -y, -z'
'x-1/2, -y-1/2, z-1/2'

loop_
_atom_site_label
_atom_site_type_symbol
_atom_site_fract_x
_atom_site_fract_y
_atom_site_fract_z
_atom_site_U_iso_or_equiv
_atom_site_adp_type
_atom_site_occupancy
_atom_site_symmetry_multiplicity
_atom_site_calc_flag
_atom_site_refinement_flags
_atom_site_disorder_assembly
_atom_site_disorder_group
Ga Ga 0.29428(3) 0.14159(3) -0.10961(2) 0.03501(11) Uani 1 1 d . . .
I1 I 0.32113(3) -0.004663(18) -0.070951(17) 0.06591(11) Uani 1 1 d . . .
I2 I 0.21677(2) 0.500847(18) 0.035222(16) 0.04985(9) Uani 1 1 d . . .
S1 S 0.45428(8) 0.18569(6) -0.16397(5) 0.0388(2) Uani 1 1 d . . .
S2 S 0.26268(8) 0.22348(6) -0.01638(5) 0.0364(2) Uani 1 1 d . . .
S3 S 0.14330(8) 0.15489(6) -0.18668(5) 0.0409(2) Uani 1 1 d . . .
B B 0.2617(4) 0.3458(3) -0.1619(2) 0.0360(10) Uani 1 1 d . . .
H1 H 0.252(3) 0.408(2) -0.1756(19) 0.043 Uiso 1 1 d . . .
N11 N 0.3129(2) 0.30136(19) -0.22519(15) 0.0324(7) Uani 1 1 d . . .
N12 N 0.4054(2) 0.22653(19) -0.30060(15) 0.0334(7) Uani 1 1 d . . .
N21 N 0.3463(2) 0.34628(18) -0.09814(15) 0.0317(7) Uani 1 1 d . . .
N22 N 0.4459(2) 0.32891(19) -0.00082(15) 0.0327(7) Uani 1 1 d . . .
N31 N 0.1406(2) 0.31476(19) -0.14280(15) 0.0338(7) Uani 1 1 d . . .
N32 N -0.0197(3) 0.2491(2) -0.12275(16) 0.0397(8) Uani 1 1 d . . .
C11 C 0.3882(3) 0.2396(2) -0.23206(18) 0.0312(8) Uani 1 1 d . . .
C12 C 0.2813(3) 0.3266(3) -0.29140(19) 0.0405(10) Uani 1 1 d . . .
H12A H 0.2289 0.3686 -0.3024 0.049 Uiso 1 1 calc R . .
C13 C 0.3377(3) 0.2814(3) -0.3374(2) 0.0424(10) Uani 1 1 d . . .
H13A H 0.3322 0.2862 -0.3862 0.051 Uiso 1 1 calc R . .
C14 C 0.4813(3) 0.1630(3) -0.3340(2) 0.0437(10) Uani 1 1 d . . .
C15 C 0.6033(3) 0.1723(3) -0.3063(2) 0.0585(13) Uani 1 1 d . . .
H15A H 0.6322 0.2257 -0.3189 0.088 Uiso 1 1 calc R . .
H15B H 0.6510 0.1304 -0.3264 0.088 Uiso 1 1 calc R . .
H15C H 0.6049 0.1669 -0.2561 0.088 Uiso 1 1 calc R . .
C16 C 0.4797(4) 0.1777(3) -0.4124(2) 0.0666(14) Uani 1 1 d . . .
H16A H 0.5111 0.2312 -0.4219 0.100 Uiso 1 1 calc R . .
H16B H 0.4015 0.1748 -0.4304 0.100 Uiso 1 1 calc R . .
H16C H 0.5255 0.1363 -0.4347 0.100 Uiso 1 1 calc R . .
C17 C 0.4328(4) 0.0795(3) -0.3189(3) 0.0654(14) Uani 1 1 d . . .
H17A H 0.4794 0.0381 -0.3406 0.098 Uiso 1 1 calc R . .
H17B H 0.3549 0.0762 -0.3375 0.098 Uiso 1 1 calc R . .
H17C H 0.4329 0.0707 -0.2690 0.098 Uiso 1 1 calc R . .
C21 C 0.3532(3) 0.3030(2) -0.03895(18) 0.0303(8) Uani 1 1 d . . .
C22 C 0.4362(3) 0.4009(2) -0.0970(2) 0.0383(9) Uani 1 1 d . . .
H22A H 0.4520 0.4389 -0.1322 0.046 Uiso 1 1 calc R . .
C23 C 0.4970(3) 0.3910(2) -0.0379(2) 0.0395(9) Uani 1 1 d . . .
H23A H 0.5625 0.4207 -0.0239 0.047 Uiso 1 1 calc R . .
C24 C 0.4896(3) 0.2979(3) 0.0690(2) 0.0396(9) Uani 1 1 d . . .
C25 C 0.3938(4) 0.3024(3) 0.1215(2) 0.0559(12) Uani 1 1 d . . .
H25A H 0.3307 0.2678 0.1060 0.084 Uiso 1 1 calc R . .
H25B H 0.3673 0.3584 0.1251 0.084 Uiso 1 1 calc R . .
H25C H 0.4224 0.2840 0.1666 0.084 Uiso 1 1 calc R . .
C26 C 0.5325(4) 0.2111(3) 0.0598(2) 0.0547(12) Uani 1 1 d . . .
H26A H 0.4691 0.1762 0.0453 0.082 Uiso 1 1 calc R . .
H26B H 0.5652 0.1914 0.1036 0.082 Uiso 1 1 calc R . .
H26C H 0.5905 0.2102 0.0245 0.082 Uiso 1 1 calc R . .
C27 C 0.5879(4) 0.3522(3) 0.0939(3) 0.0647(14) Uani 1 1 d . . .
H27A H 0.5599 0.4072 0.1009 0.097 Uiso 1 1 calc R . .
H27B H 0.6468 0.3528 0.0592 0.097 Uiso 1 1 calc R . .
H27C H 0.6197 0.3311 0.1374 0.097 Uiso 1 1 calc R . .
C31 C 0.0856(3) 0.2428(2) -0.15007(19) 0.0351(9) Uani 1 1 d . . .
C32 C 0.0679(3) 0.3673(3) -0.10876(19) 0.0413(10) Uani 1 1 d . . .
H32A H 0.0844 0.4216 -0.0960 0.050 Uiso 1 1 calc R . .
C33 C -0.0297(3) 0.3276(3) -0.0972(2) 0.0449(10) Uani 1 1 d . . .
H33A H -0.0941 0.3493 -0.0755 0.054 Uiso 1 1 calc R . .
C34 C -0.1090(4) 0.1835(3) -0.1154(2) 0.0524(12) Uani 1 1 d . . .
C35 C -0.2161(4) 0.2230(4) -0.0846(3) 0.0843(18) Uani 1 1 d . . .
H35A H -0.2475 0.2629 -0.1172 0.126 Uiso 1 1 calc R . .
H35B H -0.1954 0.2497 -0.0411 0.126 Uiso 1 1 calc R . .
H35C H -0.2729 0.1812 -0.0763 0.126 Uiso 1 1 calc R . .
C36 C -0.0613(4) 0.1192(3) -0.0646(3) 0.0725(16) Uani 1 1 d . . .
H36A H 0.0057 0.0938 -0.0841 0.109 Uiso 1 1 calc R . .
H36B H -0.1192 0.0781 -0.0567 0.109 Uiso 1 1 calc R . .
H36C H -0.0400 0.1451 -0.0207 0.109 Uiso 1 1 calc R . .
C37 C -0.1408(4) 0.1486(3) -0.1864(2) 0.0654(14) Uani 1 1 d . . .
H37A H -0.1716 0.1917 -0.2161 0.098 Uiso 1 1 calc R . .
H37B H -0.1980 0.1063 -0.1813 0.098 Uiso 1 1 calc R . .
H37C H -0.0732 0.1256 -0.2072 0.098 Uiso 1 1 calc R . .
C41 C 0.1591(9) 0.0893(6) 0.1448(4) 0.095(4) Uani 0.534(14) 1 d PGU A 1
H41A H 0.1107 0.0977 0.1057 0.114 Uiso 0.534(14) 1 calc PR A 1
C42 C 0.1159(7) 0.0954(6) 0.2114(5) 0.094(4) Uani 0.534(14) 1 d PGU A 1
H42A H 0.0382 0.1080 0.2172 0.113 Uiso 0.534(14) 1 calc PR A 1
C43 C 0.1875(8) 0.0829(7) 0.2693(4) 0.090(5) Uani 0.534(14) 1 d PGU A 1
H43A H 0.1583 0.0870 0.3143 0.108 Uiso 0.534(14) 1 calc PR A 1
C44 C 0.3024(8) 0.0643(7) 0.2606(4) 0.105(5) Uani 0.534(14) 1 d PGU A 1
H44A H 0.3509 0.0558 0.2998 0.126 Uiso 0.534(14) 1 calc PR A 1
C45 C 0.3456(7) 0.0581(6) 0.1940(5) 0.091(4) Uani 0.534(14) 1 d PGU A 1
H45A H 0.4233 0.0455 0.1882 0.109 Uiso 0.534(14) 1 calc PR A 1
C46 C 0.2740(9) 0.0706(5) 0.1361(3) 0.072(4) Uani 0.534(14) 1 d PGU A 1
H46A H 0.3032 0.0665 0.0911 0.086 Uiso 0.534(14) 1 calc PR A 1
C51 C 0.0724(9) 0.0731(8) 0.2226(5) 0.110(5) Uani 0.466(14) 1 d PGU A 2
H51A H -0.0024 0.0730 0.2395 0.132 Uiso 0.466(14) 1 calc PR A 2
C52 C 0.1657(11) 0.0682(9) 0.2688(4) 0.116(8) Uani 0.466(14) 1 d PGU A 2
H52A H 0.1540 0.0647 0.3169 0.139 Uiso 0.466(14) 1 calc PR A 2
C53 C 0.2764(9) 0.0683(9) 0.2438(5) 0.107(6) Uani 0.466(14) 1 d PGU A 2
H53A H 0.3395 0.0650 0.2750 0.129 Uiso 0.466(14) 1 calc PR A 2
C54 C 0.2937(9) 0.0734(8) 0.1726(6) 0.138(7) Uani 0.466(14) 1 d PGU A 2
H54A H 0.3685 0.0735 0.1556 0.166 Uiso 0.466(14) 1 calc PR A 2
C55 C 0.2004(11) 0.0783(7) 0.1264(4) 0.068(4) Uani 0.466(14) 1 d PGU A 2
H55A H 0.2122 0.0818 0.0782 0.082 Uiso 0.466(14) 1 calc PR A 2
C56 C 0.0898(9) 0.0782(6) 0.1514(5) 0.088(5) Uani 0.466(14) 1 d PGU A 2
H56A H 0.0267 0.0816 0.1202 0.106 Uiso 0.466(14) 1 calc PR A 2

loop_
_atom_site_aniso_label
_atom_site_aniso_U_11
_atom_site_aniso_U_22
_atom_site_aniso_U_33
_atom_site_aniso_U_23
_atom_site_aniso_U_13
_atom_site_aniso_U_12
Ga 0.0402(2) 0.0283(2) 0.0366(2) -0.00015(19) 0.00237(17) 0.00205(19)
I1 0.1063(3) 0.03067(17) 0.0606(2) 0.00413(15) -0.00036(18) 0.00726(17)
I2 0.04149(15) 0.04790(18) 0.06051(19) -0.00939(15) 0.00859(12) -0.00118(13)
S1 0.0346(5) 0.0466(6) 0.0354(5) 0.0059(5) 0.0016(4) 0.0101(5)
S2 0.0405(5) 0.0344(5) 0.0344(5) -0.0003(4) 0.0069(4) -0.0063(4)
S3 0.0399(5) 0.0377(6) 0.0449(6) -0.0108(5) -0.0026(4) 0.0011(5)
B 0.039(2) 0.028(2) 0.041(3) 0.000(2) 0.0006(19) 0.005(2)
N11 0.0337(16) 0.0321(18) 0.0313(17) 0.0045(14) -0.0024(13) 0.0024(14)
N12 0.0325(16) 0.0399(19) 0.0277(17) -0.0029(14) -0.0001(13) 0.0012(14)
N21 0.0336(16) 0.0300(18) 0.0318(17) -0.0004(14) 0.0046(13) -0.0006(14)
N22 0.0326(16) 0.0329(18) 0.0328(17) -0.0019(14) 0.0036(13) 0.0010(14)
N31 0.0315(16) 0.0356(19) 0.0343(17) -0.0029(15) 0.0001(13) 0.0057(14)
N32 0.0324(17) 0.049(2) 0.0377(19) -0.0044(16) 0.0010(14) 0.0030(15)
C11 0.0292(19) 0.032(2) 0.033(2) 0.0020(17) 0.0017(15) -0.0017(16)
C12 0.045(2) 0.041(2) 0.035(2) 0.0022(18) -0.0074(18) 0.0055(19)
C13 0.042(2) 0.055(3) 0.029(2) 0.000(2) -0.0028(17) 0.005(2)
C14 0.040(2) 0.054(3) 0.037(2) -0.013(2) 0.0019(17) 0.007(2)
C15 0.038(2) 0.079(4) 0.058(3) -0.013(3) 0.009(2) 0.011(2)
C16 0.073(3) 0.087(4) 0.040(3) -0.011(3) 0.009(2) 0.021(3)
C17 0.065(3) 0.055(3) 0.077(4) -0.020(3) 0.009(3) 0.001(3)
C21 0.0324(19) 0.028(2) 0.031(2) -0.0040(16) 0.0060(15) 0.0029(16)
C22 0.042(2) 0.034(2) 0.039(2) 0.0023(18) 0.0064(17) -0.0055(18)
C23 0.037(2) 0.036(2) 0.046(2) -0.0022(19) 0.0019(18) -0.0073(18)
C24 0.037(2) 0.045(3) 0.037(2) -0.0006(19) -0.0036(17) 0.0027(18)
C25 0.064(3) 0.071(3) 0.033(2) -0.002(2) 0.003(2) 0.019(3)
C26 0.054(3) 0.050(3) 0.060(3) 0.002(2) -0.004(2) 0.012(2)
C27 0.066(3) 0.063(3) 0.063(3) 0.003(3) -0.027(2) -0.004(3)
C31 0.034(2) 0.040(2) 0.031(2) -0.0013(17) -0.0021(16) 0.0041(17)
C32 0.048(2) 0.039(2) 0.037(2) -0.0040(19) 0.0020(18) 0.013(2)
C33 0.039(2) 0.057(3) 0.039(2) -0.002(2) 0.0059(18) 0.012(2)
C34 0.042(2) 0.072(3) 0.044(3) -0.001(2) 0.0060(19) -0.014(2)
C35 0.043(3) 0.123(5) 0.087(4) -0.015(4) 0.025(3) -0.013(3)
C36 0.078(3) 0.083(4) 0.056(3) 0.014(3) -0.001(3) -0.030(3)
C37 0.048(3) 0.093(4) 0.054(3) -0.007(3) -0.007(2) -0.020(3)
C41 0.095(5) 0.095(5) 0.095(5) 0.0009(10) 0.0021(10) 0.0000(10)
C42 0.094(4) 0.093(4) 0.095(4) 0.0000(10) 0.0028(10) 0.0004(10)
C43 0.091(5) 0.090(5) 0.090(5) 0.0000(10) 0.0031(10) 0.0002(10)
C44 0.105(5) 0.105(5) 0.105(5) 0.0001(10) 0.0017(10) -0.0004(10)
C45 0.091(4) 0.091(4) 0.091(4) 0.0003(10) 0.0026(10) -0.0006(10)
C46 0.073(4) 0.072(4) 0.071(4) 0.0006(10) 0.0017(10) -0.0012(10)
C51 0.111(5) 0.110(6) 0.110(5) 0.0002(10) 0.0033(10) 0.0007(10)
C52 0.116(8) 0.116(8) 0.115(8) -0.0006(10) 0.0029(10) 0.0003(10)
C53 0.107(6) 0.107(6) 0.107(6) 0.0000(10) 0.0021(10) -0.0002(10)
C54 0.138(7) 0.138(7) 0.138(7) 0.0002(10) 0.0036(10) -0.0005(10)
C55 0.069(4) 0.068(4) 0.068(4) 0.0008(10) 0.0030(10) 0.0003(10)
C56 0.088(5) 0.088(5) 0.088(5) 0.0003(10) 0.0024(10) 0.0006(10)

loop_
_atom_type_symbol
_atom_type_description
_atom_type_scat_dispersion_real
_atom_type_scat_dispersion_imag
_atom_type_scat_source
C C 0.0033 0.0016 'International Tables Vol C Tables 4.2.6.8 and 6.1.1.4'
H H 0.0000 0.0000 'International Tables Vol C Tables 4.2.6.8 and 6.1.1.4'
B B 0.0013 0.0007 'International Tables Vol C Tables 4.2.6.8 and 6.1.1.4'
N N 0.0061 0.0033 'International Tables Vol C Tables 4.2.6.8 and 6.1.1.4'
S S 0.1246 0.1234 'International Tables Vol C Tables 4.2.6.8 and 6.1.1.4'
Ga Ga 0.2307 1.6083 'International Tables Vol C Tables 4.2.6.8 and 6.1.1.4'
I I -0.4742 1.8119 'International Tables Vol C Tables 4.2.6.8 and 6.1.1.4'

loop_
_geom_angle_atom_site_label_1
_geom_angle_atom_site_label_2
_geom_angle_atom_site_label_3
_geom_angle
S2 Ga S1 108.94(4)
S2 Ga S3 108.42(4)
S1 Ga S3 107.53(4)
S2 Ga I1 110.45(3)
S1 Ga I1 109.75(3)
S3 Ga I1 111.67(3)
C11 S1 Ga 98.72(12)
C21 S2 Ga 97.69(12)
C31 S3 Ga 96.74(12)
H1 B N11 107(2)
H1 B N21 105(2)
N11 B N21 111.8(3)
H1 B N31 106.1(19)
N11 B N31 113.7(3)
N21 B N31 112.3(3)
C11 N11 C12 107.2(3)
C11 N11 B 133.9(3)
C12 N11 B 118.9(3)
C11 N12 C13 107.3(3)
C11 N12 C14 128.4(3)
C13 N12 C14 124.3(3)
C21 N21 C22 107.5(3)
C21 N21 B 133.6(3)
C22 N21 B 118.9(3)
C21 N22 C23 107.4(3)
C21 N22 C24 128.3(3)
C23 N22 C24 124.2(3)
C31 N31 C32 107.3(3)
C31 N31 B 134.0(3)
C32 N31 B 118.7(3)
C31 N32 C33 107.1(3)
C31 N32 C34 128.3(3)
C33 N32 C34 124.4(3)
N11 C11 N12 109.1(3)
N11 C11 S1 125.8(3)
N12 C11 S1 125.2(3)
C13 C12 N11 108.6(4)
C12 C13 N12 107.9(3)
C17 C14 C15 112.2(4)
C17 C14 N12 108.3(3)
C15 C14 N12 109.7(3)
C17 C14 C16 109.6(4)
C15 C14 C16 108.5(4)
N12 C14 C16 108.4(3)
N21 C21 N22 108.8(3)
N21 C21 S2 125.7(3)
N22 C21 S2 125.4(3)
C23 C22 N21 108.8(3)
C22 C23 N22 107.4(3)
N22 C24 C27 108.5(3)
N22 C24 C26 108.4(3)
C27 C24 C26 109.6(3)
N22 C24 C25 109.4(3)
C27 C24 C25 108.9(4)
C26 C24 C25 111.9(4)
N31 C31 N32 109.2(3)
N31 C31 S3 125.1(3)
N32 C31 S3 125.7(3)
C33 C32 N31 108.1(4)
C32 C33 N32 108.4(3)
N32 C34 C37 109.8(3)
N32 C34 C36 108.0(3)
C37 C34 C36 113.0(4)
N32 C34 C35 107.9(4)
C37 C34 C35 108.7(4)
C36 C34 C35 109.3(4)
C42 C41 C46 120.0
C43 C42 C41 120.0
C42 C43 C44 120.0
C43 C44 C45 120.0
C46 C45 C44 120.0
C45 C46 C41 120.0
C52 C51 C56 120.0
C53 C52 C51 120.0
C52 C53 C54 120.0
C55 C54 C53 120.0
C56 C55 C54 120.0
C55 C56 C51 120.0

loop_
_geom_bond_atom_site_label_1
_geom_bond_atom_site_label_2
_geom_bond_distance
Ga S2 2.2751(11)
Ga S1 2.2809(11)
Ga S3 2.2840(10)
Ga I1 2.5255(5)
S1 C11 1.742(4)
S2 C21 1.740(4)
S3 C31 1.746(4)
B H1 1.06(4)
B N11 1.549(5)
B N21 1.554(5)
B N31 1.556(5)
N11 C11 1.350(4)
N11 C12 1.379(4)
N12 C11 1.354(4)
N12 C13 1.381(5)
N12 C14 1.519(5)
N21 C21 1.340(4)
N21 C22 1.379(4)
N22 C21 1.359(4)
N22 C23 1.385(5)
N22 C24 1.511(5)
N31 C31 1.348(5)
N31 C32 1.385(5)
N32 C31 1.353(5)
N32 C33 1.382(5)
N32 C34 1.506(5)
C12 C13 1.339(5)
C14 C17 1.511(6)
C14 C15 1.516(5)
C14 C16 1.526(6)
C22 C23 1.335(5)
C24 C27 1.520(6)
C24 C26 1.519(6)
C24 C25 1.526(5)
C32 C33 1.336(6)
C34 C37 1.517(6)
C34 C36 1.531(6)
C34 C35 1.539(6)
C41 C42 1.3900
C41 C46 1.3900
C42 C43 1.3900
C43 C44 1.3900
C44 C45 1.3900
C45 C46 1.3900
C51 C52 1.3900
C51 C56 1.3900
C52 C53 1.3900
C53 C54 1.3900
C54 C55 1.3900
C55 C56 1.3900
